data_1573235
loop_
_publ_author_name
'Sumida, Akifumi'
'Saeki, Akinori'
'Matsuo, Kyohei'
'Naka, Kensuke'
'Imoto, Hiroaki'

_publ_section_title
;
 Dithienoarsinines: Stable and Planer \p-Extended Arsabenzenes
;
_journal_name_full 'Chemical Science'
_journal_paper_doi 10.1039/D4SC06590E
_journal_year 2024
_chemical_formula_moiety 'C23 H15 As O4 S2'
_chemical_formula_sum 'C23 H15 As O4 S2'
_chemical_formula_weight 494.39
_space_group_crystal_system orthorhombic
_space_group_IT_number 33
_space_group_name_Hall 'P 2c -2n'
_space_group_name_H-M_alt 'P n a 21'
_atom_sites_solution_hydrogens geom
_atom_sites_solution_primary dual
_audit_creation_date 2024-06-23
_audit_creation_method
;
Olex2 1.5-ac5-024
(compiled 2022.04.12 svn.rca3783a0 for Rigaku Oxford Diffraction, GUI svn.r6498)
;
_audit_update_record
;
2024-09-20 deposited with the CCDC.	2024-11-18 downloaded from the CCDC.
;
_cell_angle_alpha 90
_cell_angle_beta 90
_cell_angle_gamma 90
_cell_formula_units_Z 8
_cell_length_a 17.8326(12)
_cell_length_b 7.7360(6)
_cell_length_c 30.2340(15)
_cell_measurement_reflns_used 4150
_cell_measurement_temperature 100.00
_cell_measurement_theta_max 31.1420
_cell_measurement_theta_min 2.8960
_cell_volume 4170.9(5)
_computing_cell_refinement 'CrysAlisPro 1.171.42.91a (Rigaku OD, 2023)'
_computing_data_collection 'CrysAlisPro 1.171.42.91a (Rigaku OD, 2023)'
_computing_data_reduction 'CrysAlisPro 1.171.42.91a (Rigaku OD, 2023)'
_computing_molecular_graphics 'Olex2 1.5-ac5-024 (Dolomanov et al., 2009)'
_computing_publication_material 'Olex2 1.5-ac5-024 (Dolomanov et al., 2009)'
_computing_structure_refinement 'SHELXL 2018/3 (Sheldrick, 2015)'
_computing_structure_solution 'SHELXT 2018/2 (Sheldrick, 2018)'
_diffrn_ambient_temperature 100.00
_diffrn_detector 'CCD plate'
_diffrn_measured_fraction_theta_full 0.999
_diffrn_measured_fraction_theta_max 0.997
_diffrn_measurement_details
;
List of Runs (angles in degrees, time in seconds):

  # Type    Start    End  Width  t~exp~   \w     \q     \k     \f   Frames
#--------------------------------------------------------------------------
  1  \w    -74.00  66.00   0.20    1.75    --   30.00  54.00-180.00  700
  2  \w     21.00  46.00   0.20    1.75    --   30.00  54.00  60.00  125
;
_diffrn_measurement_device 'two-circle diffractometer'
_diffrn_measurement_device_type 'XtaLAB Mini (JP)'
_diffrn_measurement_method '\w scans'
_diffrn_orient_matrix_type 'CrysAlisPro convention (1999,Acta A55,543-557)'
_diffrn_orient_matrix_UB_11 0.0158450000
_diffrn_orient_matrix_UB_12 -0.0128898000
_diffrn_orient_matrix_UB_13 0.0672668000
_diffrn_orient_matrix_UB_21 0.0334320000
_diffrn_orient_matrix_UB_22 0.0126526000
_diffrn_orient_matrix_UB_23 -0.0046846000
_diffrn_orient_matrix_UB_31 -0.0145993000
_diffrn_orient_matrix_UB_32 0.0149421000
_diffrn_orient_matrix_UB_33 0.0622249000
_diffrn_radiation_monochromator graphite
_diffrn_radiation_probe x-ray
_diffrn_radiation_type 'Mo K\a'
_diffrn_radiation_wavelength 0.71073
_diffrn_reflns_av_R_equivalents 0.0413
_diffrn_reflns_av_unetI/netI 0.0562
_diffrn_reflns_Laue_measured_fraction_full 0.999
_diffrn_reflns_Laue_measured_fraction_max 0.997
_diffrn_reflns_limit_h_max 22
_diffrn_reflns_limit_h_min -19
_diffrn_reflns_limit_k_max 9
_diffrn_reflns_limit_k_min -7
_diffrn_reflns_limit_l_max 20
_diffrn_reflns_limit_l_min -37
_diffrn_reflns_number 11351
_diffrn_reflns_point_group_measured_fraction_full 0.650
_diffrn_reflns_point_group_measured_fraction_max 0.643
_diffrn_reflns_theta_full 25.242
_diffrn_reflns_theta_max 26.369
_diffrn_reflns_theta_min 2.652
_diffrn_source 'fine-focus sealed X-ray tube'
_diffrn_source_type 'Rigaku (Mo) X-ray Source'
_exptl_absorpt_coefficient_mu 1.858
_exptl_absorpt_correction_T_max 0.977
_exptl_absorpt_correction_T_min 0.910
_exptl_absorpt_correction_type analytical
_exptl_absorpt_process_details
;
CrysAlisPro 1.171.42.91a (Rigaku Oxford Diffraction, 2023)
Analytical numeric absorption correction using a multifaceted crystal
model based on expressions derived by R.C. Clark & J.S. Reid.
(Clark, R. C. & Reid, J. S. (1995). Acta Cryst. A51, 887-897)
Empirical absorption correction using spherical harmonics,
implemented in SCALE3 ABSPACK scaling algorithm.
;
_exptl_crystal_colour colourless
_exptl_crystal_colour_primary colourless
_exptl_crystal_density_diffrn 1.575
_exptl_crystal_description block
_exptl_crystal_F_000 2000
_exptl_crystal_size_max 0.547
_exptl_crystal_size_mid 0.285
_exptl_crystal_size_min 0.083
_refine_diff_density_max 1.106
_refine_diff_density_min -0.496
_refine_diff_density_rms 0.106
_refine_ls_abs_structure_details
;
 Refined as an inversion twin.
;
_refine_ls_abs_structure_Flack 0.027(19)
_refine_ls_extinction_method none
_refine_ls_goodness_of_fit_ref 1.056
_refine_ls_hydrogen_treatment constr
_refine_ls_matrix_type full
_refine_ls_number_parameters 546
_refine_ls_number_reflns 5488
_refine_ls_number_restraints 58
_refine_ls_restrained_S_all 1.051
_refine_ls_R_factor_all 0.0502
_refine_ls_R_factor_gt 0.0412
_refine_ls_shift/su_max 0.001
_refine_ls_shift/su_mean 0.000
_refine_ls_structure_factor_coef Fsqd
_refine_ls_weighting_details 'w=1/[\s^2^(Fo^2^)+(0.0496P)^2^] where P=(Fo^2^+2Fc^2^)/3'
_refine_ls_weighting_scheme calc
_refine_ls_wR_factor_gt 0.0921
_refine_ls_wR_factor_ref 0.0990
_reflns_Friedel_coverage 0.264
_reflns_Friedel_fraction_full 0.287
_reflns_Friedel_fraction_max 0.274
_reflns_number_gt 4866
_reflns_number_total 5488
_reflns_threshold_expression 'I > 2\s(I)'
_cod_data_source_file d4sc06590e2.cif
_cod_data_source_block 3c-DMAD
_cod_database_code 1573235
_shelx_shelxl_version_number 2018/3
_chemical_oxdiff_formula CHOAsS
_chemical_oxdiff_usercomment ' '
_shelx_space_group_comment
;
The symmetry employed for this shelxl refinement is uniquely defined
by the following loop, which should always be used as a source of
symmetry information in preference to the above space-group names.
They are only intended as comments.
;
_shelx_estimated_absorpt_t_max 0.861
_shelx_estimated_absorpt_t_min 0.430
_olex2_refinement_description
;
1. Twinned data refinement
 Scales: 0.973(19)
 0.027(19)
2. Fixed Uiso
 At 1.2 times of:
  All C(H) groups
 At 1.5 times of:
  All C(H,H,H) groups
3. Rigid body (RIGU) restrains
 C31, O008, O00D, C30, C27
 with sigma for 1-2 distances of 0.002 and sigma for 1-3 distances of 0.002
 O007, O00E, C28, C24, C30, C27, O008, O00D, C31, C29
 with sigma for 1-2 distances of 0.002 and sigma for 1-3 distances of 0.002
4.a Ternary CH refined with riding coordinates:
 C46(H46), C23(H23)
4.b Aromatic/amide H refined with riding coordinates:
 C42(H42), C43(H43), C19(H19), C13(H13), C40(H40), C10(H10), C41(H41),
 C18(H18), C36(H36), C20(H20), C11(H11), C33(H33), C12(H12), C35(H35), C34(H34),
  C21(H21)
4.c Idealised Me refined as rotating group:
 C29(H29A,H29B,H29C), C6(H6A,H6B,H6C), C8(H8A,H8B,H8C), C31(H31A,H31B,H31C)
;
_olex2_submission_special_instructions 'No special instructions were received'
_oxdiff_exptl_absorpt_empirical_details
;
Empirical correction (ABSPACK) includes:
- Absorption correction using spherical harmonics
- Frame scaling
;
_oxdiff_exptl_absorpt_empirical_full_max 1.993
_oxdiff_exptl_absorpt_empirical_full_min 0.728

loop_
_space_group_symop_operation_xyz
'x, y, z'
'-x, -y, z+1/2'
'x+1/2, -y+1/2, z'
'-x+1/2, y+1/2, z+1/2'

loop_
_atom_site_label
_atom_site_type_symbol
_atom_site_fract_x
_atom_site_fract_y
_atom_site_fract_z
_atom_site_U_iso_or_equiv
_atom_site_adp_type
_atom_site_occupancy
_atom_site_site_symmetry_order
_atom_site_calc_flag
_atom_site_refinement_flags_posn
_atom_site_refinement_flags_adp
_atom_site_refinement_flags_occupancy
_atom_site_disorder_assembly
_atom_site_disorder_group
As1 As 0.40238(3) 0.52614(8) 0.65372(2) 0.01793(16) Uani 1 1 d . . . . .
As2 As 0.33670(3) -0.54154(8) 0.84305(2) 0.01706(15) Uani 1 1 d . . . . .
S1 S 0.28666(9) 0.3880(2) 0.73253(6) 0.0212(4) Uani 1 1 d . . . . .
S4 S 0.45149(9) -0.3932(2) 0.76485(5) 0.0203(4) Uani 1 1 d . . . . .
S3 S 0.16253(8) -0.3867(2) 0.84551(6) 0.0214(4) Uani 1 1 d . . . . .
S2 S 0.57672(8) 0.3717(2) 0.65242(6) 0.0215(3) Uani 1 1 d . . . . .
O007 O 0.4584(3) -0.5641(6) 0.95993(15) 0.0254(11) Uani 1 1 d . . . . .
O008 O 0.3820(3) -0.2515(7) 0.98401(16) 0.0295(12) Uani 1 1 d . . . . .
O009 O 0.2577(3) 0.1121(7) 0.55129(16) 0.0291(12) Uani 1 1 d . . . . .
O00A O 0.3574(3) 0.7322(7) 0.56697(18) 0.0322(12) Uani 1 1 d . . . . .
O00B O 0.3589(3) 0.2172(8) 0.51453(15) 0.0295(12) Uani 1 1 d . . . . .
O00C O 0.2787(3) 0.5344(7) 0.53800(15) 0.0269(11) Uani 1 1 d . . . . .
O00D O 0.4819(3) -0.1407(7) 0.94832(16) 0.0310(12) Uani 1 1 d . . . . .
O00E O 0.3821(3) -0.7579(7) 0.92781(18) 0.0308(11) Uani 1 1 d . . . . .
C9 C 0.2540(4) 0.1739(9) 0.7302(2) 0.0208(14) Uani 1 1 d . . . . .
C44 C 0.4537(3) -0.0958(8) 0.8059(2) 0.0149(13) Uani 1 1 d . . . . .
C16 C 0.4598(3) 0.1897(9) 0.6333(2) 0.0185(14) Uani 1 1 d . . . . .
C17 C 0.5214(3) 0.0738(9) 0.6267(2) 0.0195(14) Uani 1 1 d . . . . .
C42 C 0.5227(4) 0.1587(9) 0.7858(2) 0.0248(15) Uani 1 1 d . . . . .
H42 H 0.537188 0.274762 0.791454 0.030 Uiso 1 1 calc R U . . .
C25 C 0.2591(3) -0.3660(9) 0.8520(2) 0.0207(14) Uani 1 1 d . . . . .
C39 C 0.4826(3) -0.1764(9) 0.7683(2) 0.0193(14) Uani 1 1 d . . . . .
C14 C 0.2850(3) 0.0850(9) 0.6934(2) 0.0191(14) Uani 1 1 d . . . . .
C43 C 0.4741(3) 0.0772(9) 0.8145(2) 0.0179(14) Uani 1 1 d . . . . .
H43 H 0.454671 0.136421 0.839542 0.021 Uiso 1 1 calc R U . . .
C28 C 0.4054(3) -0.6138(10) 0.9304(2) 0.0195(13) Uani 1 1 d . . . . .
C15 C 0.3350(3) 0.1958(10) 0.6685(2) 0.0161(14) Uani 1 1 d . . . . .
C7 C 0.3148(4) 0.1946(10) 0.5498(2) 0.0212(15) Uani 1 1 d . . . . .
C38 C 0.2796(3) -0.2054(9) 0.8658(2) 0.0177(14) Uani 1 1 d . . . . .
C2 C 0.3405(3) 0.3581(10) 0.6852(2) 0.0181(15) Uani 1 1 d . . . . .
C46 C 0.3629(3) -0.1708(9) 0.87324(19) 0.0156(13) Uani 1 1 d . . . . .
H46 H 0.371554 -0.049128 0.883146 0.019 Uiso 1 1 calc R U . . .
C19 C 0.5902(4) -0.1842(10) 0.6084(2) 0.0265(16) Uani 1 1 d . . . . .
H19 H 0.591217 -0.301028 0.598753 0.032 Uiso 1 1 calc R U . . .
C13 C 0.2637(3) -0.0879(9) 0.6864(2) 0.0211(14) Uani 1 1 d . . . . .
H13 H 0.283574 -0.150346 0.662006 0.025 Uiso 1 1 calc R U . . .
C40 C 0.5314(4) -0.0961(10) 0.7394(2) 0.0236(15) Uani 1 1 d . . . . .
H40 H 0.550864 -0.154856 0.714259 0.028 Uiso 1 1 calc R U . . .
C45 C 0.4045(3) -0.2082(9) 0.8304(2) 0.0164(14) Uani 1 1 d . . . . .
C10 C 0.2047(4) 0.0945(10) 0.7594(2) 0.0238(15) Uani 1 1 d . . . . .
H10 H 0.185165 0.155139 0.784134 0.029 Uiso 1 1 calc R U . . .
C22 C 0.5906(3) 0.1545(9) 0.6374(2) 0.0193(15) Uani 1 1 d . . . . .
C41 C 0.5510(4) 0.0743(9) 0.7485(2) 0.0241(15) Uani 1 1 d . . . . .
H41 H 0.584102 0.134006 0.729200 0.029 Uiso 1 1 calc R U . . .
C24 C 0.3843(3) -0.4707(9) 0.9008(2) 0.0181(12) Uani 1 1 d . . . . .
C4 C 0.3492(3) 0.2788(10) 0.5904(2) 0.0204(14) Uani 1 1 d . . . . .
C23 C 0.3762(3) 0.1532(9) 0.62601(19) 0.0176(14) Uani 1 1 d . . . . .
H23 H 0.367597 0.030476 0.616979 0.021 Uiso 1 1 calc R U . . .
C26 C 0.3982(3) -0.3691(9) 0.8123(2) 0.0185(14) Uani 1 1 d . . . . .
C30 C 0.4244(4) -0.2230(10) 0.9485(2) 0.0210(13) Uani 1 1 d . . . . .
C18 C 0.5231(3) -0.1006(9) 0.6116(2) 0.0191(14) Uani 1 1 d . . . . .
H18 H 0.477881 -0.158038 0.603822 0.023 Uiso 1 1 calc R U . . .
C36 C 0.2173(3) 0.0825(9) 0.8866(2) 0.0204(14) Uani 1 1 d . . . . .
H36 H 0.263069 0.139577 0.893447 0.024 Uiso 1 1 calc R U . . .
C5 C 0.3324(3) 0.5884(10) 0.5660(2) 0.0210(15) Uani 1 1 d . . . . .
C1 C 0.3551(3) 0.4480(9) 0.5969(2) 0.0179(14) Uani 1 1 d . . . . .
C3 C 0.4808(3) 0.3490(9) 0.6463(2) 0.0203(14) Uani 1 1 d . . . . .
C20 C 0.6584(4) -0.1005(10) 0.6193(2) 0.0257(16) Uani 1 1 d . . . . .
H20 H 0.704265 -0.162518 0.617076 0.031 Uiso 1 1 calc R U . . .
C11 C 0.1849(4) -0.0758(10) 0.7512(2) 0.0272(16) Uani 1 1 d . . . . .
H11 H 0.150937 -0.132270 0.770678 0.033 Uiso 1 1 calc R U . . .
C27 C 0.3905(3) -0.3005(10) 0.9082(2) 0.0187(12) Uani 1 1 d . . . . .
C33 C 0.0809(4) -0.0839(10) 0.8656(2) 0.0240(16) Uani 1 1 d . . . . .
H33 H 0.034947 -0.139774 0.858726 0.029 Uiso 1 1 calc R U . . .
C12 C 0.2139(3) -0.1666(10) 0.7148(2) 0.0240(15) Uani 1 1 d . . . . .
H12 H 0.199171 -0.283007 0.709798 0.029 Uiso 1 1 calc R U . . .
C32 C 0.1492(3) -0.1727(10) 0.8623(2) 0.0205(14) Uani 1 1 d . . . . .
C29 C 0.4838(5) -0.6989(12) 0.9895(3) 0.042(2) Uani 1 1 d . . . . .
H29A H 0.501347 -0.797999 0.972090 0.063 Uiso 1 1 calc R U . . .
H29B H 0.442356 -0.735089 1.008587 0.063 Uiso 1 1 calc R U . . .
H29C H 0.525095 -0.655049 1.007695 0.063 Uiso 1 1 calc R U . . .
C37 C 0.2176(3) -0.0908(9) 0.8728(2) 0.0201(14) Uani 1 1 d . . . . .
C35 C 0.1497(4) 0.1691(10) 0.8902(2) 0.0253(15) Uani 1 1 d . . . . .
H35 H 0.148786 0.285302 0.900435 0.030 Uiso 1 1 calc R U . . .
C34 C 0.0820(4) 0.0854(10) 0.8788(2) 0.0261(16) Uani 1 1 d . . . . .
H34 H 0.036253 0.147881 0.880391 0.031 Uiso 1 1 calc R U . . .
C6 C 0.2525(4) 0.6654(12) 0.5070(2) 0.038(2) Uani 1 1 d . . . . .
H6A H 0.293811 0.699035 0.487421 0.058 Uiso 1 1 calc R U . . .
H6B H 0.235002 0.766831 0.523444 0.058 Uiso 1 1 calc R U . . .
H6C H 0.211231 0.618401 0.489345 0.058 Uiso 1 1 calc R U . . .
C8 C 0.3305(4) 0.1420(13) 0.4739(2) 0.042(2) Uani 1 1 d . . . . .
H8A H 0.362964 0.175482 0.449209 0.063 Uiso 1 1 calc R U . . .
H8B H 0.279474 0.184042 0.468496 0.063 Uiso 1 1 calc R U . . .
H8C H 0.329853 0.015816 0.476619 0.063 Uiso 1 1 calc R U . . .
C31 C 0.4132(5) -0.1958(13) 1.0263(2) 0.044(2) Uani 1 1 d . . . . .
H31A H 0.419458 -0.069942 1.026188 0.067 Uiso 1 1 calc R U . . .
H31B H 0.461988 -0.251163 1.030918 0.067 Uiso 1 1 calc R U . . .
H31C H 0.379015 -0.228854 1.050259 0.067 Uiso 1 1 calc R U . . .
C21 C 0.6595(4) 0.0702(10) 0.6332(2) 0.0249(16) Uani 1 1 d . . . . .
H21 H 0.705327 0.127690 0.639560 0.030 Uiso 1 1 calc R U . . .

loop_
_atom_site_aniso_label
_atom_site_aniso_U_11
_atom_site_aniso_U_22
_atom_site_aniso_U_33
_atom_site_aniso_U_23
_atom_site_aniso_U_13
_atom_site_aniso_U_12
As1 0.0178(3) 0.0238(4) 0.0122(3) 0.0022(3) -0.0012(2) -0.0038(3)
As2 0.0185(3) 0.0219(3) 0.0108(3) 0.0005(3) -0.0018(2) -0.0036(3)
S1 0.0261(9) 0.0259(10) 0.0116(7) -0.0015(7) 0.0030(6) -0.0048(8)
S4 0.0257(9) 0.0249(9) 0.0105(7) -0.0009(6) 0.0020(6) -0.0036(8)
S3 0.0175(8) 0.0272(9) 0.0194(8) 0.0046(8) -0.0055(7) -0.0051(7)
S2 0.0155(7) 0.0305(9) 0.0186(7) 0.0060(8) -0.0035(7) -0.0060(7)
O007 0.026(2) 0.034(3) 0.016(2) 0.005(2) -0.0083(17) -0.003(2)
O008 0.030(2) 0.048(4) 0.010(2) -0.009(2) -0.0019(17) -0.005(2)
O009 0.019(2) 0.049(3) 0.019(2) -0.003(2) -0.0045(18) -0.006(2)
O00A 0.035(3) 0.034(3) 0.028(3) 0.013(2) -0.010(2) -0.007(3)
O00B 0.025(2) 0.052(4) 0.011(2) -0.005(2) 0.0026(18) 0.001(2)
O00C 0.027(2) 0.037(3) 0.017(2) 0.006(2) -0.0077(19) 0.001(2)
O00D 0.028(2) 0.043(3) 0.022(3) -0.002(2) -0.0072(19) -0.013(2)
O00E 0.032(3) 0.032(3) 0.028(3) 0.006(2) -0.008(2) -0.009(2)
C9 0.025(3) 0.029(4) 0.009(3) 0.001(3) -0.003(2) 0.002(3)
C44 0.013(3) 0.016(3) 0.016(3) 0.001(3) -0.002(2) -0.001(3)
C16 0.016(3) 0.027(4) 0.012(3) 0.003(3) -0.001(2) 0.000(3)
C17 0.013(3) 0.031(4) 0.014(3) 0.011(3) 0.001(2) -0.002(3)
C42 0.030(4) 0.017(4) 0.027(4) 0.002(3) -0.005(3) -0.005(3)
C25 0.016(3) 0.029(4) 0.017(3) 0.001(3) -0.002(2) -0.005(3)
C39 0.021(3) 0.027(4) 0.010(3) -0.004(3) -0.003(2) 0.000(3)
C14 0.015(3) 0.032(4) 0.010(3) 0.003(3) -0.003(2) 0.001(3)
C43 0.019(3) 0.018(3) 0.016(3) 0.001(3) -0.001(2) 0.001(3)
C28 0.017(3) 0.030(3) 0.012(3) 0.001(2) -0.002(2) -0.001(2)
C15 0.014(3) 0.027(4) 0.006(3) -0.001(3) -0.003(2) -0.003(3)
C7 0.021(3) 0.032(4) 0.011(3) -0.002(3) -0.006(2) 0.004(3)
C38 0.014(3) 0.026(4) 0.012(3) 0.004(3) -0.004(2) -0.003(3)
C2 0.015(3) 0.030(4) 0.009(3) 0.004(3) 0.000(2) -0.001(3)
C46 0.012(3) 0.021(4) 0.014(3) 0.000(3) 0.001(2) -0.005(3)
C19 0.025(4) 0.036(4) 0.019(3) 0.009(3) 0.005(3) 0.004(3)
C13 0.021(3) 0.025(4) 0.018(3) -0.005(3) 0.004(2) -0.002(3)
C40 0.030(4) 0.029(4) 0.012(3) 0.003(3) 0.006(2) 0.002(3)
C45 0.017(3) 0.023(4) 0.009(3) 0.000(3) -0.001(2) 0.000(3)
C10 0.032(4) 0.028(4) 0.012(3) -0.003(3) 0.001(3) -0.003(3)
C22 0.018(3) 0.027(4) 0.013(3) 0.006(3) -0.001(2) -0.004(3)
C41 0.028(4) 0.024(4) 0.020(3) 0.006(3) 0.003(3) -0.006(3)
C24 0.012(3) 0.032(3) 0.010(3) -0.002(2) 0.000(2) 0.000(2)
C4 0.010(3) 0.042(4) 0.010(3) 0.003(3) 0.003(2) -0.002(3)
C23 0.018(3) 0.024(4) 0.011(3) 0.000(3) 0.001(2) 0.002(3)
C26 0.020(3) 0.028(4) 0.008(3) 0.000(3) -0.002(2) -0.002(3)
C30 0.019(3) 0.029(4) 0.014(3) -0.002(2) -0.0028(19) 0.001(2)
C18 0.018(3) 0.024(4) 0.015(3) 0.007(3) 0.003(2) 0.000(3)
C36 0.013(3) 0.029(4) 0.019(3) 0.005(3) 0.001(2) -0.002(3)
C5 0.013(3) 0.038(4) 0.012(3) 0.003(3) 0.003(2) -0.001(3)
C1 0.013(3) 0.029(4) 0.012(3) 0.003(3) 0.000(2) -0.001(3)
C3 0.016(3) 0.033(4) 0.012(3) 0.000(3) -0.003(2) 0.001(3)
C20 0.018(3) 0.038(5) 0.022(3) 0.013(3) 0.000(3) 0.007(3)
C11 0.028(4) 0.039(5) 0.014(3) 0.004(3) 0.006(3) -0.007(3)
C27 0.012(3) 0.032(3) 0.012(3) -0.002(2) 0.001(2) 0.001(2)
C33 0.016(3) 0.038(4) 0.018(3) 0.007(3) 0.000(3) -0.001(3)
C12 0.021(3) 0.026(4) 0.026(4) 0.002(3) 0.001(3) -0.001(3)
C32 0.014(3) 0.038(4) 0.009(3) 0.008(3) 0.000(2) -0.003(3)
C29 0.048(5) 0.048(5) 0.029(4) 0.017(4) -0.021(3) -0.007(4)
C37 0.016(3) 0.031(4) 0.013(3) 0.003(3) 0.001(2) -0.004(3)
C35 0.029(4) 0.026(4) 0.020(3) 0.007(3) 0.005(3) 0.000(3)
C34 0.018(3) 0.038(4) 0.023(4) 0.014(3) 0.003(3) 0.006(3)
C6 0.041(4) 0.050(6) 0.024(4) 0.015(4) -0.004(3) 0.011(4)
C8 0.041(5) 0.075(7) 0.010(3) -0.006(4) 0.000(3) -0.005(4)
C31 0.050(5) 0.072(7) 0.011(3) -0.014(4) -0.009(3) -0.006(4)
C21 0.017(3) 0.038(4) 0.019(3) 0.012(3) -0.001(3) 0.003(3)

loop_
_atom_type_symbol
_atom_type_description
_atom_type_scat_dispersion_real
_atom_type_scat_dispersion_imag
_atom_type_scat_source
C C 0.0033 0.0016 'International Tables Vol C Tables 4.2.6.8 and 6.1.1.4'
H H 0.0000 0.0000 'International Tables Vol C Tables 4.2.6.8 and 6.1.1.4'
As As 0.0499 2.0058 'International Tables Vol C Tables 4.2.6.8 and 6.1.1.4'
O O 0.0106 0.0060 'International Tables Vol C Tables 4.2.6.8 and 6.1.1.4'
S S 0.1246 0.1234 'International Tables Vol C Tables 4.2.6.8 and 6.1.1.4'

loop_
_exptl_crystal_face_index_h
_exptl_crystal_face_index_k
_exptl_crystal_face_index_l
_exptl_crystal_face_perp_dist
-1 0 2 0.2120
2 -1 0 0.0380
-2 1 0 0.0452
-2 1 2 0.2050
2 -1 -2 0.2727
0 1 0 0.1363
0 -1 0 0.1134
-1 2 1 0.1785

loop_
_geom_angle_atom_site_label_1
_geom_angle_atom_site_label_2
_geom_angle_atom_site_label_3
_geom_angle
_geom_angle_site_symmetry_1
_geom_angle_site_symmetry_3
_geom_angle_publ_flag
C2 As1 C1 88.8(3) . . ?
C2 As1 C3 89.6(3) . . ?
C3 As1 C1 89.5(3) . . ?
C25 As2 C24 89.4(3) . . ?
C25 As2 C26 89.3(3) . . ?
C26 As2 C24 89.4(3) . . ?
C2 S1 C9 91.4(3) . . ?
C26 S4 C39 91.2(3) . . ?
C25 S3 C32 90.8(3) . . ?
C3 S2 C22 90.8(3) . . ?
C28 O007 C29 114.9(6) . . ?
C30 O008 C31 116.2(6) . . ?
C7 O00B C8 114.7(5) . . ?
C5 O00C C6 114.6(6) . . ?
C14 C9 S1 111.1(5) . . ?
C10 C9 S1 127.0(5) . . ?
C10 C9 C14 122.0(7) . . ?
C39 C44 C43 118.6(6) . . ?
C39 C44 C45 112.0(6) . . ?
C43 C44 C45 129.5(6) . . ?
C17 C16 C23 127.7(6) . . ?
C3 C16 C17 113.5(6) . . ?
C3 C16 C23 118.7(6) . . ?
C22 C17 C16 111.1(6) . . ?
C22 C17 C18 118.2(6) . . ?
C18 C17 C16 130.8(6) . . ?
C43 C42 C41 121.4(7) . . ?
S3 C25 As2 128.3(4) . . ?
C38 C25 As2 119.0(5) . . ?
C38 C25 S3 112.7(5) . . ?
C44 C39 S4 110.8(5) . . ?
C40 C39 S4 125.9(5) . . ?
C40 C39 C44 123.2(7) . . ?
C9 C14 C15 111.1(6) . . ?
C13 C14 C9 118.3(6) . . ?
C13 C14 C15 130.6(6) . . ?
C42 C43 C44 118.7(6) . . ?
O007 C28 C24 111.4(6) . . ?
O00E C28 O007 123.5(7) . . ?
O00E C28 C24 125.0(6) . . ?
C14 C15 C23 127.6(6) . . ?
C2 C15 C14 113.4(6) . . ?
C2 C15 C23 118.8(6) . . ?
O009 C7 O00B 126.7(6) . . ?
O009 C7 C4 122.6(6) . . ?
O00B C7 C4 110.6(5) . . ?
C25 C38 C46 117.8(6) . . ?
C25 C38 C37 113.7(5) . . ?
C37 C38 C46 128.4(6) . . ?
S1 C2 As1 128.6(4) . . ?
C15 C2 As1 118.4(5) . . ?
C15 C2 S1 113.0(5) . . ?
C38 C46 C27 107.3(5) . . ?
C45 C46 C38 108.5(5) . . ?
C45 C46 C27 107.8(5) . . ?
C18 C19 C20 121.4(7) . . ?
C12 C13 C14 120.0(6) . . ?
C39 C40 C41 117.2(6) . . ?
C44 C45 C46 128.3(6) . . ?
C26 C45 C44 113.3(6) . . ?
C26 C45 C46 118.3(6) . . ?
C11 C10 C9 118.0(6) . . ?
C17 C22 S2 111.0(5) . . ?
C21 C22 S2 126.3(5) . . ?
C21 C22 C17 122.6(7) . . ?
C40 C41 C42 120.8(6) . . ?
C28 C24 As2 115.5(5) . . ?
C27 C24 As2 116.5(5) . . ?
C27 C24 C28 128.0(6) . . ?
C7 C4 C23 115.1(6) . . ?
C1 C4 C7 125.0(6) . . ?
C1 C4 C23 119.9(6) . . ?
C15 C23 C16 108.1(5) . . ?
C15 C23 C4 107.8(5) . . ?
C4 C23 C16 106.9(5) . . ?
S4 C26 As2 128.8(4) . . ?
C45 C26 As2 118.5(5) . . ?
C45 C26 S4 112.6(5) . . ?
O008 C30 C27 111.3(6) . . ?
O00D C30 O008 124.9(6) . . ?
O00D C30 C27 123.7(6) . . ?
C19 C18 C17 119.3(6) . . ?
C35 C36 C37 119.3(6) . . ?
O00A C5 O00C 124.6(7) . . ?
O00A C5 C1 124.1(6) . . ?
O00C C5 C1 111.2(6) . . ?
C4 C1 As1 117.1(5) . . ?
C4 C1 C5 127.3(6) . . ?
C5 C1 As1 115.6(5) . . ?
S2 C3 As1 128.2(4) . . ?
C16 C3 As1 118.2(5) . . ?
C16 C3 S2 113.6(5) . . ?
C21 C20 C19 121.2(6) . . ?
C10 C11 C12 121.3(6) . . ?
C24 C27 C46 119.9(6) . . ?
C24 C27 C30 124.6(6) . . ?
C30 C27 C46 115.5(6) . . ?
C34 C33 C32 118.5(6) . . ?
C13 C12 C11 120.4(7) . . ?
C33 C32 S3 127.1(5) . . ?
C33 C32 C37 121.0(7) . . ?
C37 C32 S3 111.9(5) . . ?
C36 C37 C38 129.6(6) . . ?
C36 C37 C32 119.5(6) . . ?
C32 C37 C38 110.9(6) . . ?
C36 C35 C34 120.2(7) . . ?
C33 C34 C35 121.5(6) . . ?
C20 C21 C22 117.4(7) . . ?

loop_
_geom_bond_atom_site_label_1
_geom_bond_atom_site_label_2
_geom_bond_distance
_geom_bond_site_symmetry_2
_geom_bond_publ_flag
As1 C2 1.953(7) . ?
As1 C1 2.007(6) . ?
As1 C3 1.971(6) . ?
As2 C25 1.958(7) . ?
As2 C24 2.016(6) . ?
As2 C26 1.960(7) . ?
S1 C9 1.756(7) . ?
S1 C2 1.739(6) . ?
S4 C39 1.770(7) . ?
S4 C26 1.732(6) . ?
S3 C25 1.740(6) . ?
S3 C32 1.749(8) . ?
S2 C22 1.759(8) . ?
S2 C3 1.729(6) . ?
O007 C28 1.355(8) . ?
O007 C29 1.446(9) . ?
O008 C30 1.332(8) . ?
O008 C31 1.460(8) . ?
O009 C7 1.204(8) . ?
O00A C5 1.199(9) . ?
O00B C7 1.336(8) . ?
O00B C8 1.450(9) . ?
O00C C5 1.345(8) . ?
O00C C6 1.457(8) . ?
O00D C30 1.208(8) . ?
O00E C28 1.192(9) . ?
C9 C14 1.420(9) . ?
C9 C10 1.388(9) . ?
C44 C39 1.396(9) . ?
C44 C43 1.411(9) . ?
C44 C45 1.439(9) . ?
C16 C17 1.433(9) . ?
C16 C23 1.532(8) . ?
C16 C3 1.347(10) . ?
C17 C22 1.419(9) . ?
C17 C18 1.424(10) . ?
C42 C43 1.380(9) . ?
C42 C41 1.396(10) . ?
C25 C38 1.361(10) . ?
C39 C40 1.382(9) . ?
C14 C15 1.449(9) . ?
C14 C13 1.406(10) . ?
C28 C24 1.473(10) . ?
C15 C2 1.357(10) . ?
C15 C23 1.515(8) . ?
C7 C4 1.519(9) . ?
C38 C46 1.526(8) . ?
C38 C37 1.433(9) . ?
C46 C45 1.520(8) . ?
C46 C27 1.538(9) . ?
C19 C18 1.364(9) . ?
C19 C20 1.417(10) . ?
C13 C12 1.378(9) . ?
C40 C41 1.392(10) . ?
C45 C26 1.365(9) . ?
C10 C11 1.387(11) . ?
C22 C21 1.398(9) . ?
C24 C27 1.341(10) . ?
C4 C23 1.527(9) . ?
C4 C1 1.328(10) . ?
C30 C27 1.485(9) . ?
C36 C37 1.404(10) . ?
C36 C35 1.385(9) . ?
C5 C1 1.488(9) . ?
C20 C21 1.385(11) . ?
C11 C12 1.405(10) . ?
C33 C32 1.401(9) . ?
C33 C34 1.370(11) . ?
C32 C37 1.412(9) . ?
C35 C34 1.412(10) . ?

loop_
_twin_individual_id
_twin_individual_mass_fraction_refined
1 0.973(19)
2 0.027(19)

loop_
_exptl_oxdiff_crystal_face_indexfrac_h
_exptl_oxdiff_crystal_face_indexfrac_k
_exptl_oxdiff_crystal_face_indexfrac_l
_exptl_oxdiff_crystal_face_x
_exptl_oxdiff_crystal_face_y
_exptl_oxdiff_crystal_face_z
-0.9994 -0.0058 2.0011 0.1188 -0.0429 0.1390
2.0013 -1.0007 -0.0011 0.0445 0.0543 -0.0442
-2.0013 1.0007 0.0011 -0.0445 -0.0543 0.0442
-1.9998 0.9939 2.0019 0.0902 -0.0637 0.1686
1.9998 -0.9939 -2.0019 -0.0902 0.0637 -0.1686
0.0005 0.9987 0.0004 -0.0128 0.0127 0.0149
-0.0005 -0.9987 -0.0004 0.0128 -0.0127 -0.0149
-0.9992 1.9950 1.0016 0.0258 -0.0129 0.1067
